data_2213530
loop_
_publ_author_name
'Bing Tu'
'Xing-J\"u Ma'
'Zhan Shu'
'Zhi-Min Jin'

_publ_section_title
;7-(1,3-Dioxolan-2-ylmethyl)-1,3-dimethyl-3,7-dihydro-1<i>H</i>-purine-2,6-dione
 acetic acid solvate
;
_journal_coeditor_code SA2043
_journal_issue 5
_journal_name_full 'Acta Crystallographica Section E'
_journal_page_first o2676
_journal_page_last o2677
_journal_paper_doi 10.1107/S1600536807014341
_journal_volume 63
_journal_year 2007
_chemical_formula_iupac 'C11 H14 N4 O4, C2 H4 O2'
_chemical_formula_moiety 'C11 H14 N4 O4, C2 H4 O2'
_chemical_formula_sum 'C13 H18 N4 O6'
_chemical_formula_weight 326.31
_chemical_name_systematic
;
7-(1,3-Dioxolan-2-ylmethyl)-1,3-dimethyl-3,7-dihydro-1H-purine-2,6-dione
acetic acid solvate
;
_space_group_IT_number 4
_symmetry_cell_setting monoclinic
_symmetry_space_group_name_Hall 'P 2yb'
_symmetry_space_group_name_H-M 'P 1 21 1'
_atom_sites_solution_hydrogens geom
_atom_sites_solution_primary direct
_atom_sites_solution_secondary difmap
_audit_creation_method SHELXL-97
_cell_angle_alpha 90.00
_cell_angle_beta 100.474(4)
_cell_angle_gamma 90.00
_cell_formula_units_Z 2
_cell_length_a 5.3724(11)
_cell_length_b 18.223(4)
_cell_length_c 7.6663(16)
_cell_measurement_reflns_used 843
_cell_measurement_temperature 298(2)
_cell_measurement_theta_max 24.98
_cell_measurement_theta_min 2.74
_cell_volume 738.0(3)
_computing_cell_refinement 'SAINT (Bruker, 2000)'
_computing_data_collection 'SMART (Bruker, 2000)'
_computing_data_reduction SAINT
_computing_molecular_graphics 'SHELXTL (Bruker, 2000)'
_computing_publication_material SHELXL97
_computing_structure_refinement 'SHELXL97 (Sheldrick, 1997)'
_computing_structure_solution 'SHELXS97 (Sheldrick, 1997)'
_diffrn_ambient_temperature 298(2)
_diffrn_measured_fraction_theta_full 0.996
_diffrn_measured_fraction_theta_max 0.996
_diffrn_measurement_device_type 'Bruker APEX area-detector'
_diffrn_measurement_method '\f and \w'
_diffrn_radiation_monochromator graphite
_diffrn_radiation_source 'fine-focus sealed tube'
_diffrn_radiation_type MoK\a
_diffrn_radiation_wavelength 0.71073
_diffrn_reflns_av_R_equivalents 0.0332
_diffrn_reflns_av_sigmaI/netI 0.0253
_diffrn_reflns_limit_h_max 6
_diffrn_reflns_limit_h_min -6
_diffrn_reflns_limit_k_max 21
_diffrn_reflns_limit_k_min 0
_diffrn_reflns_limit_l_max 9
_diffrn_reflns_limit_l_min 0
_diffrn_reflns_number 6377
_diffrn_reflns_theta_full 25.02
_diffrn_reflns_theta_max 25.02
_diffrn_reflns_theta_min 2.24
_diffrn_standards_number 0
_exptl_absorpt_coefficient_mu 0.118
_exptl_absorpt_correction_T_max 0.9763
_exptl_absorpt_correction_T_min 0.9622
_exptl_absorpt_correction_type multi-scan
_exptl_absorpt_process_details '(SADABS; Bruker, 2000)'
_exptl_crystal_colour Colorless
_exptl_crystal_density_diffrn 1.468
_exptl_crystal_density_method 'not measured'
_exptl_crystal_description Block
_exptl_crystal_F_000 344
_exptl_crystal_size_max 0.33
_exptl_crystal_size_mid 0.21
_exptl_crystal_size_min 0.17
_refine_diff_density_max 0.323
_refine_diff_density_min -0.247
_refine_ls_abs_structure_details 'Flack (1983)'
_refine_ls_abs_structure_Flack 0.00(3)
_refine_ls_extinction_method none
_refine_ls_goodness_of_fit_ref 1.292
_refine_ls_hydrogen_treatment constr
_refine_ls_matrix_type full
_refine_ls_number_parameters 212
_refine_ls_number_reflns 1340
_refine_ls_number_restraints 1
_refine_ls_restrained_S_all 1.292
_refine_ls_R_factor_all 0.0674
_refine_ls_R_factor_gt 0.0668
_refine_ls_shift/su_max 0.005
_refine_ls_shift/su_mean 0.000
_refine_ls_structure_factor_coef Fsqd
_refine_ls_weighting_details 'calc w=1/[\s^2^(Fo^2^)+(0.0816P)^2^+0.4926P] where P=(Fo^2^+2Fc^2^)/3'
_refine_ls_weighting_scheme calc
_refine_ls_wR_factor_gt 0.1686
_refine_ls_wR_factor_ref 0.1691
_reflns_number_gt 1321
_reflns_number_total 1340
_reflns_threshold_expression I>2\s(I)
_cod_data_source_file sa2043.cif
_cod_data_source_block I
_cod_depositor_comments
;
The following automatic conversions were performed:
'_symmetry_cell_setting' value 'Monoclinic' changed to 'monoclinic'
according to '/home/saulius/struct/CIF-dictionaries/cif_core.dic'
dictionary named 'cif_core.dic' version 2.4.1 from 2010-06-29.

Automatic conversion script
Id: cif_fix_enum 1527 2010-12-29 10:47:43Z saulius 

The following automatic conversions were performed:

'_symmetry_cell_setting' value 'Monoclinic' changed to 'monoclinic'
according to /home/saulius/struct/CIF-dictionaries/cif_core.dic
dictionary named 'cif_core.dic' version 2.4.1 from 2010-06-29.

Automatic conversion script
Id: cif_fix_values 1715 2011-07-08 13:25:40Z adriana 
;
_cod_original_sg_symbol_H-M 'P 21'
_cod_database_code 2213530
_cod_database_fobs_code 2213530

loop_
_symmetry_equiv_pos_as_xyz
'x, y, z'
'-x, y+1/2, -z'

loop_
_atom_site_type_symbol
_atom_site_label
_atom_site_fract_x
_atom_site_fract_y
_atom_site_fract_z
_atom_site_U_iso_or_equiv
_atom_site_adp_type
_atom_site_calc_flag
_atom_site_refinement_flags
_atom_site_occupancy
O O1 0.3733(10) 0.2747(2) 0.2065(6) 0.0481(11) Uani d . 1
O O2 0.3000(9) 0.5237(3) 0.1522(7) 0.0525(13) Uani d . 1
O O3 0.5612(8) 0.2287(2) 0.6509(6) 0.0443(11) Uani d . 1
O O4 0.9673(7) 0.2076(2) 0.7760(6) 0.0455(11) Uani d . 1
N N1 0.3421(9) 0.3994(3) 0.1765(7) 0.0373(12) Uani d . 1
N N2 0.6496(9) 0.4803(3) 0.3286(7) 0.0367(12) Uani d . 1
N N3 0.8815(9) 0.3057(3) 0.4575(7) 0.0354(11) Uani d . 1
N N4 1.0097(10) 0.4199(3) 0.5094(7) 0.0415(12) Uani d . 1
C C1 0.4629(11) 0.3345(3) 0.2486(7) 0.0333(13) Uani d . 1
C C4 0.6931(11) 0.3504(3) 0.3671(7) 0.0322(12) Uani d . 1
C C3 0.7857(10) 0.4195(3) 0.4031(8) 0.0326(12) Uani d . 1
C C2 0.4218(12) 0.4716(3) 0.2178(8) 0.0385(14) Uani d . 1
C C5 1.0615(11) 0.3487(4) 0.5395(8) 0.0407(15) Uani d . 1
H H5 1.2089 0.3315 0.6107 0.049 Uiso calc R 1
C C10 0.1116(13) 0.3907(4) 0.0440(10) 0.0515(17) Uani d . 1
H H10A -0.0281 0.4126 0.0869 0.077 Uiso calc R 1
H H10B 0.0785 0.3394 0.0223 0.077 Uiso calc R 1
H H10C 0.1329 0.4142 -0.0643 0.077 Uiso calc R 1
C C11 0.7578(14) 0.5539(3) 0.3646(9) 0.0477(16) Uani d . 1
H H11A 0.6255 0.5898 0.3404 0.072 Uiso calc R 1
H H11B 0.8802 0.5627 0.2900 0.072 Uiso calc R 1
H H11C 0.8386 0.5571 0.4867 0.072 Uiso calc R 1
C C6 0.8760(14) 0.2239(3) 0.4623(9) 0.0474(16) Uani d . 1
H H6A 1.0446 0.2052 0.4606 0.057 Uiso calc R 1
H H6B 0.7645 0.2060 0.3571 0.057 Uiso calc R 1
C C7 0.7873(10) 0.1954(3) 0.6230(8) 0.0394(14) Uani d . 1
H H7 0.7589 0.1424 0.6090 0.047 Uiso calc R 1
C C8 0.5891(13) 0.2458(4) 0.8337(9) 0.0468(16) Uani d . 1
H H8A 0.4464 0.2278 0.8826 0.056 Uiso calc R 1
H H8B 0.6043 0.2983 0.8530 0.056 Uiso calc R 1
C C9 0.8286(13) 0.2071(3) 0.9148(9) 0.0439(15) Uani d . 1
H H9A 0.9172 0.2333 1.0177 0.053 Uiso calc R 1
H H9B 0.7947 0.1573 0.9490 0.053 Uiso calc R 1
O O5 0.4369(11) -0.0531(3) 0.1979(9) 0.0754(18) Uani d . 1
O O6 0.6795(10) 0.0333(3) 0.3375(7) 0.0640(15) Uani d . 1
H H6 0.7729 -0.0016 0.3695 0.096 Uiso calc R 1
C C12 0.4820(13) 0.0108(4) 0.2284(9) 0.0483(16) Uani d . 1
C C13 0.3080(15) 0.0708(5) 0.1447(10) 0.061(2) Uani d . 1
H H13A 0.2003 0.0522 0.0403 0.092 Uiso calc R 1
H H13B 0.4066 0.1109 0.1128 0.092 Uiso calc R 1
H H13C 0.2061 0.0875 0.2274 0.092 Uiso calc R 1

loop_
_atom_site_aniso_label
_atom_site_aniso_U_11
_atom_site_aniso_U_22
_atom_site_aniso_U_33
_atom_site_aniso_U_12
_atom_site_aniso_U_13
_atom_site_aniso_U_23
O1 0.057(3) 0.025(2) 0.057(3) -0.007(2) -0.003(2) -0.0045(19)
O2 0.045(3) 0.031(2) 0.076(3) 0.005(2) -0.005(2) 0.005(2)
O3 0.033(2) 0.043(3) 0.056(3) 0.0040(18) 0.0037(19) 0.007(2)
O4 0.034(2) 0.041(3) 0.060(3) 0.0042(19) 0.0037(18) 0.011(2)
N1 0.035(3) 0.029(3) 0.045(3) -0.005(2) -0.001(2) 0.002(2)
N2 0.039(3) 0.020(2) 0.049(3) -0.001(2) 0.003(2) 0.002(2)
N3 0.040(3) 0.026(2) 0.042(3) 0.001(2) 0.012(2) 0.0086(19)
N4 0.040(3) 0.030(3) 0.053(3) -0.005(2) 0.003(2) 0.004(2)
C1 0.042(3) 0.026(3) 0.036(3) -0.003(3) 0.017(2) 0.000(2)
C4 0.038(3) 0.022(3) 0.038(3) -0.001(2) 0.012(2) 0.000(2)
C3 0.033(3) 0.026(3) 0.038(3) -0.003(2) 0.006(2) 0.000(2)
C2 0.045(3) 0.028(3) 0.043(3) 0.005(3) 0.010(3) 0.009(2)
C5 0.027(3) 0.050(4) 0.042(3) 0.006(3) -0.001(2) 0.012(3)
C10 0.051(4) 0.041(4) 0.059(4) -0.003(3) -0.002(3) 0.002(3)
C11 0.058(4) 0.023(3) 0.058(4) -0.006(3) -0.001(3) 0.004(3)
C6 0.056(4) 0.024(3) 0.062(4) 0.011(3) 0.012(3) 0.002(3)
C7 0.033(3) 0.023(3) 0.058(4) 0.008(2) -0.002(3) 0.007(2)
C8 0.045(4) 0.040(4) 0.054(4) 0.004(3) 0.006(3) -0.004(3)
C9 0.053(3) 0.024(3) 0.051(3) -0.006(3) 0.001(3) 0.003(3)
O5 0.062(4) 0.048(4) 0.109(5) -0.003(3) -0.004(3) -0.004(3)
O6 0.061(3) 0.043(3) 0.077(4) 0.010(2) -0.017(3) -0.007(3)
C12 0.049(4) 0.049(4) 0.048(4) -0.002(3) 0.011(3) -0.002(3)
C13 0.059(5) 0.061(5) 0.060(4) 0.018(4) 0.002(4) 0.000(4)

loop_
_atom_type_symbol
_atom_type_description
_atom_type_scat_dispersion_real
_atom_type_scat_dispersion_imag
_atom_type_scat_source
C C 0.0033 0.0016 'International Tables Vol C Tables 4.2.6.8 and 6.1.1.4'
H H 0.0000 0.0000 'International Tables Vol C Tables 4.2.6.8 and 6.1.1.4'
N N 0.0061 0.0033 'International Tables Vol C Tables 4.2.6.8 and 6.1.1.4'
O O 0.0106 0.0060 'International Tables Vol C Tables 4.2.6.8 and 6.1.1.4'

loop_
_geom_angle_atom_site_label_1
_geom_angle_atom_site_label_2
_geom_angle_atom_site_label_3
_geom_angle
C7 O3 C8 107.8(5)
C7 O4 C9 104.7(5)
C2 N1 C1 126.7(5)
C2 N1 C10 116.4(5)
C1 N1 C10 116.9(5)
C2 N2 C3 120.4(5)
C2 N2 C11 120.2(5)
C3 N2 C11 119.3(5)
C5 N3 C4 107.3(5)
C5 N3 C6 126.9(6)
C4 N3 C6 125.8(6)
C3 N4 C5 103.8(5)
O1 C1 N1 121.1(5)
O1 C1 C4 127.6(6)
N1 C1 C4 111.3(5)
C3 C4 N3 103.6(5)
C3 C4 C1 124.0(5)
N3 C4 C1 132.1(5)
N4 C3 C4 112.7(5)
N4 C3 N2 126.8(5)
C4 C3 N2 120.5(5)
O2 C2 N2 121.5(6)
O2 C2 N1 121.6(6)
N2 C2 N1 116.9(5)
N3 C5 N4 112.5(5)
N3 C5 H5 123.7
N4 C5 H5 123.7
N1 C10 H10A 109.5
N1 C10 H10B 109.5
H10A C10 H10B 109.5
N1 C10 H10C 109.5
H10A C10 H10C 109.5
H10B C10 H10C 109.5
N2 C11 H11A 109.5
N2 C11 H11B 109.5
H11A C11 H11B 109.5
N2 C11 H11C 109.5
H11A C11 H11C 109.5
H11B C11 H11C 109.5
N3 C6 C7 112.3(5)
N3 C6 H6A 109.1
C7 C6 H6A 109.1
N3 C6 H6B 109.1
C7 C6 H6B 109.1
H6A C6 H6B 107.9
O4 C7 O3 106.7(5)
O4 C7 C6 111.2(5)
O3 C7 C6 112.8(5)
O4 C7 H7 108.7
O3 C7 H7 108.7
C6 C7 H7 108.7
O3 C8 C9 103.6(5)
O3 C8 H8A 111.0
C9 C8 H8A 111.0
O3 C8 H8B 111.0
C9 C8 H8B 111.0
H8A C8 H8B 109.0
O4 C9 C8 102.4(5)
O4 C9 H9A 111.3
C8 C9 H9A 111.3
O4 C9 H9B 111.3
C8 C9 H9B 111.3
H9A C9 H9B 109.2
C12 O6 H6 109.5
O5 C12 O6 123.0(7)
O5 C12 C13 122.2(7)
O6 C12 C13 114.8(7)
C12 C13 H13A 109.5
C12 C13 H13B 109.5
H13A C13 H13B 109.5
C12 C13 H13C 109.5
H13A C13 H13C 109.5
H13B C13 H13C 109.5

loop_
_geom_bond_atom_site_label_1
_geom_bond_atom_site_label_2
_geom_bond_distance
O1 C1 1.212(7)
O2 C2 1.210(8)
O3 C7 1.409(7)
O3 C8 1.417(8)
O4 C7 1.396(7)
O4 C9 1.405(8)
N1 C2 1.402(8)
N1 C1 1.412(8)
N1 C10 1.460(8)
N2 C2 1.367(8)
N2 C3 1.392(8)
N2 C11 1.467(8)
N3 C5 1.312(8)
N3 C4 1.384(8)
N3 C6 1.492(8)
N4 C3 1.325(8)
N4 C5 1.338(9)
C1 C4 1.425(8)
C4 C3 1.363(8)
C5 H5 0.9300
C10 H10A 0.9600
C10 H10B 0.9600
C10 H10C 0.9600
C11 H11A 0.9600
C11 H11B 0.9600
C11 H11C 0.9600
C6 C7 1.492(9)
C6 H6A 0.9700
C6 H6B 0.9700
C7 H7 0.9800
C8 C9 1.500(10)
C8 H8A 0.9700
C8 H8B 0.9700
C9 H9A 0.9700
C9 H9B 0.9700
O5 C12 1.204(9)
O6 C12 1.293(9)
O6 H6 0.8200
C12 C13 1.504(11)
C13 H13A 0.9600
C13 H13B 0.9600
C13 H13C 0.9600

loop_
_geom_hbond_atom_site_label_D
_geom_hbond_atom_site_label_H
_geom_hbond_atom_site_label_A
_geom_hbond_site_symmetry_A
_geom_hbond_distance_DH
_geom_hbond_distance_HA
_geom_hbond_distance_DA
_geom_hbond_angle_DHA
O6 H6 N4 2_746 0.82 1.97 2.779(7) 169.5
C8 H8A O4 1_455 0.97 2.58 3.362(6) 137.6
C9 H9B O2 2_646 0.97 2.58 3.432(7) 146.9

loop_
_geom_torsion_atom_site_label_1
_geom_torsion_atom_site_label_2
_geom_torsion_atom_site_label_3
_geom_torsion_atom_site_label_4
_geom_torsion
C2 N1 C1 O1 178.0(6)
C10 N1 C1 O1 -2.5(8)
C2 N1 C1 C4 -3.2(8)
C10 N1 C1 C4 176.2(5)
C5 N3 C4 C3 1.1(6)
C6 N3 C4 C3 -179.9(5)
C5 N3 C4 C1 175.7(6)
C6 N3 C4 C1 -5.3(10)
O1 C1 C4 C3 177.6(6)
N1 C1 C4 C3 -1.0(7)
O1 C1 C4 N3 4.0(10)
N1 C1 C4 N3 -174.7(6)
C5 N4 C3 C4 0.8(7)
C5 N4 C3 N2 -178.2(6)
N3 C4 C3 N4 -1.2(6)
C1 C4 C3 N4 -176.4(5)
N3 C4 C3 N2 177.9(5)
C1 C4 C3 N2 2.7(8)
C2 N2 C3 N4 178.6(6)
C11 N2 C3 N4 1.1(9)
C2 N2 C3 C4 -0.3(8)
C11 N2 C3 C4 -177.8(6)
C3 N2 C2 O2 179.7(6)
C11 N2 C2 O2 -2.8(9)
C3 N2 C2 N1 -3.5(8)
C11 N2 C2 N1 174.1(6)
C1 N1 C2 O2 -177.7(6)
C10 N1 C2 O2 2.9(9)
C1 N1 C2 N2 5.5(9)
C10 N1 C2 N2 -173.9(6)
C4 N3 C5 N4 -0.7(7)
C6 N3 C5 N4 -179.7(6)
C3 N4 C5 N3 -0.1(7)
C5 N3 C6 C7 82.4(8)
C4 N3 C6 C7 -96.3(7)
C9 O4 C7 O3 33.2(6)
C9 O4 C7 C6 156.7(5)
C8 O3 C7 O4 -13.3(6)
C8 O3 C7 C6 -135.8(6)
N3 C6 C7 O4 -70.3(7)
N3 C6 C7 O3 49.6(8)
C7 O3 C8 C9 -10.3(6)
C7 O4 C9 C8 -38.6(6)
O3 C8 C9 O4 29.9(6)

loop_
_cod_related_entry_id
_cod_related_entry_database
_cod_related_entry_code
1 ChemSpider 21124617
